data_2311467
loop_
_publ_author_name
'Tan, Yee Seng'
'Tiekink, Edward R. T.'

_publ_section_title
;
 Crystal structure of
 (4,4'-bipyridyl-\k<i>N</i>)bis-[<i>N</i>-(2-hydroxy-ethyl)-<i>N</i>-iso-propyl-dithio-carbamato-\k<sup>2</sup><i>S</i>,<i>S</i>']zinc(II)-4,4'-bipyridyl
 (2/1) and its isostructural cadmium(II) analogue.
;
_journal_coeditor_code HB7712
_journal_issue 'Pt 11'
_journal_name_full 'Acta crystallographica. Section E, Crystallographic communications'
_journal_page_first 1642
_journal_page_last 1646
_journal_paper_doi 10.1107/S2056989017014396
_journal_volume 73
_journal_year 2017
_chemical_formula_iupac
;
[Zn (C6 H12 N O S2)2 (C10 H8 N2)], 0.5C10 H8 N2
;
_chemical_formula_moiety 'C22 H32 N4 O2 S4 Zn, 0.5(C10 H8 N2)'
_chemical_formula_sum 'C27 H36 N5 O2 S4 Zn'
_chemical_formula_weight 656.22
_chemical_name_systematic
'(4,4'-Bipyridyl-\k<i>N</i>)bis[<i>N</i>-(2-hydroxyethyl)-<i>N</i>-isopropyldithiocarbamato-\k^2^<i>S</i>,<i>S</i>']zinc(II)--4,4'-bipyridyl (2/1)'
_space_group_crystal_system monoclinic
_space_group_IT_number 15
_space_group_name_Hall '-C 2yc'
_space_group_name_H-M_alt 'C 1 2/c 1'
_atom_sites_solution_hydrogens mixed
_atom_sites_solution_primary direct
_audit_creation_method SHELXL-2014/7
_cell_angle_alpha 90
_cell_angle_beta 105.50(3)
_cell_angle_gamma 90
_cell_formula_units_Z 8
_cell_length_a 22.418(5)
_cell_length_b 11.501(2)
_cell_length_c 25.094(5)
_cell_measurement_reflns_used 3045
_cell_measurement_temperature 100(2)
_cell_measurement_theta_max 25.2085
_cell_measurement_theta_min 2.2713
_cell_volume 6235(2)
_computing_cell_refinement
;
SAINT (Bruker, 2008)
;
_computing_data_collection
;
APEX2  (Bruker, 2008)
;
_computing_data_reduction
;
SAINT (Bruker, 2008)
;
_computing_molecular_graphics
;
ORTEP-3 for Windows (Farrugia, 2012) and DIAMOND (Brandenburg,
2006)
;
_computing_publication_material
;
publCIF (Westrip, 2010)
;
_computing_structure_refinement
;
SHELXL2014 (Sheldrick, 2015)
;
_computing_structure_solution
;
SHELXS97 (Sheldrick, 2008)
;
_diffrn_ambient_temperature 100(2)
_diffrn_measured_fraction_theta_full 0.997
_diffrn_measured_fraction_theta_max 0.997
_diffrn_measurement_device_type 'Bruker SMART APEX CCD'
_diffrn_measurement_method '\w scans'
_diffrn_radiation_monochromator graphite
_diffrn_radiation_source 'fine-focus sealed tube'
_diffrn_radiation_type MoK\a
_diffrn_radiation_wavelength 0.71073
_diffrn_reflns_av_R_equivalents 0.0823
_diffrn_reflns_limit_h_max 29
_diffrn_reflns_limit_h_min -27
_diffrn_reflns_limit_k_max 15
_diffrn_reflns_limit_k_min -15
_diffrn_reflns_limit_l_max 33
_diffrn_reflns_limit_l_min -33
_diffrn_reflns_number 31204
_diffrn_reflns_theta_full 25.242
_diffrn_reflns_theta_max 28.306
_diffrn_reflns_theta_min 2.006
_diffrn_standards_decay_% 0
_diffrn_standards_interval_count 0
_diffrn_standards_interval_time 0
_diffrn_standards_number 0
_exptl_absorpt_coefficient_mu 1.089
_exptl_absorpt_correction_T_max 0.9786
_exptl_absorpt_correction_T_min 0.9681
_exptl_absorpt_correction_type multi-scan
_exptl_absorpt_process_details
;
(SADABS; Sheldrick, 1996)
;
_exptl_crystal_colour yellow
_exptl_crystal_density_diffrn 1.398
_exptl_crystal_description block
_exptl_crystal_F_000 2744
_exptl_crystal_size_max 0.30
_exptl_crystal_size_mid 0.20
_exptl_crystal_size_min 0.20
_refine_diff_density_max 0.475
_refine_diff_density_min -0.455
_refine_ls_extinction_method none
_refine_ls_goodness_of_fit_ref 0.996
_refine_ls_hydrogen_treatment mixed
_refine_ls_matrix_type full
_refine_ls_number_parameters 358
_refine_ls_number_reflns 7738
_refine_ls_number_restraints 2
_refine_ls_restrained_S_all 0.996
_refine_ls_R_factor_all 0.0773
_refine_ls_R_factor_gt 0.0409
_refine_ls_shift/su_max 0.000
_refine_ls_shift/su_mean 0.000
_refine_ls_structure_factor_coef Fsqd
_refine_ls_weighting_details 'w=1/[\s^2^(Fo^2^)+(0.0351P)^2^] where P=(Fo^2^+2Fc^2^)/3'
_refine_ls_weighting_scheme calc
_refine_ls_wR_factor_gt 0.0812
_refine_ls_wR_factor_ref 0.0964
_reflns_number_gt 5204
_reflns_number_total 7738
_reflns_threshold_expression 'I > 2\s(I)'
_cod_data_source_file hb7712sup1.cif
_cod_data_source_block I
_cod_original_sg_symbol_H-M 'C 2/c'
_cod_database_code 2311467
_shelx_space_group_comment
;
The symmetry employed for this shelxl refinement is uniquely defined
by the following loop, which should always be used as a source of
symmetry information in preference to the above space-group names.
They are only intended as comments.
;
_shelx_estimated_absorpt_t_min 0.968
_shelx_estimated_absorpt_t_max 0.979

loop_
_space_group_symop_operation_xyz
'x, y, z'
'-x, y, -z+1/2'
'x+1/2, y+1/2, z'
'-x+1/2, y+1/2, -z+1/2'
'-x, -y, -z'
'x, -y, z-1/2'
'-x+1/2, -y+1/2, -z'
'x+1/2, -y+1/2, z-1/2'

loop_
_atom_site_type_symbol
_atom_site_label
_atom_site_fract_x
_atom_site_fract_y
_atom_site_fract_z
_atom_site_U_iso_or_equiv
_atom_site_adp_type
_atom_site_calc_flag
_atom_site_occupancy
Zn Zn 0.05280(2) 0.31725(3) 0.16518(2) 0.01632(9) Uani d 1
S S1 -0.04838(3) 0.24709(6) 0.12760(3) 0.01626(15) Uani d 1
S S2 0.00828(3) 0.43350(6) 0.07767(3) 0.01723(15) Uani d 1
S S3 0.14139(3) 0.24004(6) 0.14471(3) 0.01887(16) Uani d 1
S S4 0.09136(3) 0.14774(6) 0.23371(3) 0.01927(16) Uani d 1
O O1 -0.20135(9) 0.08393(16) 0.01233(8) 0.0200(4) Uani d 1
H H1O -0.1869(13) 0.034(2) 0.0372(9) 0.030 Uiso d 1
O O2 0.25910(9) -0.01819(18) 0.09286(8) 0.0250(5) Uani d 1
H H2O 0.2425(14) -0.036(3) 0.0599(6) 0.038 Uiso d 1
N N1 -0.10592(10) 0.35160(18) 0.03253(9) 0.0138(5) Uani d 1
N N2 0.18772(10) 0.05318(19) 0.20497(9) 0.0162(5) Uani d 1
N N3 0.06894(10) 0.45571(18) 0.22034(9) 0.0147(5) Uani d 1
N N4 0.15344(12) 0.9270(2) 0.40786(10) 0.0240(6) Uani d 1
N N5 0.02413(12) 0.7932(2) 0.11006(10) 0.0260(6) Uani d 1
C C1 -0.05450(12) 0.3457(2) 0.07419(11) 0.0140(5) Uani d 1
C C2 -0.15890(12) 0.2760(2) 0.03229(11) 0.0157(6) Uani d 1
H H2A -0.1974 0.3119 0.0093 0.019 Uiso calc 1
H H2B -0.1630 0.2682 0.0704 0.019 Uiso calc 1
C C3 -0.15066(13) 0.1563(2) 0.00952(11) 0.0180(6) Uani d 1
H H3A -0.1488 0.1632 -0.0293 0.022 Uiso calc 1
H H3B -0.1114 0.1214 0.0314 0.022 Uiso calc 1
C C4 -0.11249(13) 0.4398(2) -0.01199(11) 0.0183(6) Uani d 1
H H4 -0.0699 0.4635 -0.0129 0.022 Uiso calc 1
C C5 -0.14485(14) 0.5472(2) 0.00182(13) 0.0280(7) Uani d 1
H H5A -0.1490 0.6049 -0.0277 0.042 Uiso calc 1
H H5B -0.1860 0.5258 0.0052 0.042 Uiso calc 1
H H5C -0.1204 0.5802 0.0369 0.042 Uiso calc 1
C C6 -0.14513(14) 0.3914(3) -0.06898(11) 0.0265(7) Uani d 1
H H6A -0.1484 0.4524 -0.0969 0.040 Uiso calc 1
H H6B -0.1213 0.3259 -0.0776 0.040 Uiso calc 1
H H6C -0.1867 0.3647 -0.0691 0.040 Uiso calc 1
C C7 0.14472(13) 0.1375(2) 0.19613(11) 0.0167(6) Uani d 1
C C8 0.23385(12) 0.0495(2) 0.17274(11) 0.0185(6) Uani d 1
H H8A 0.2719 0.0110 0.1950 0.022 Uiso calc 1
H H8B 0.2448 0.1300 0.1650 0.022 Uiso calc 1
C C9 0.21025(13) -0.0148(3) 0.11867(11) 0.0208(6) Uani d 1
H H9A 0.1976 -0.0947 0.1255 0.025 Uiso calc 1
H H9B 0.1740 0.0259 0.0947 0.025 Uiso calc 1
C C10 0.19577(13) -0.0287(2) 0.25202(11) 0.0216(6) Uani d 1
H H10 0.1560 -0.0303 0.2629 0.026 Uiso calc 1
C C11 0.24603(15) 0.0160(3) 0.30141(12) 0.0342(8) Uani d 1
H H11A 0.2511 -0.0384 0.3324 0.051 Uiso calc 1
H H11B 0.2852 0.0227 0.2912 0.051 Uiso calc 1
H H11C 0.2341 0.0925 0.3124 0.051 Uiso calc 1
C C12 0.20898(15) -0.1525(2) 0.23619(13) 0.0294(7) Uani d 1
H H12A 0.2140 -0.2037 0.2683 0.044 Uiso calc 1
H H12B 0.1744 -0.1801 0.2061 0.044 Uiso calc 1
H H12C 0.2471 -0.1532 0.2241 0.044 Uiso calc 1
C C13 0.06136(13) 0.5664(2) 0.20303(11) 0.0190(6) Uani d 1
H H13 0.0458 0.5809 0.1645 0.023 Uiso calc 1
C C14 0.07504(12) 0.6604(2) 0.23849(11) 0.0182(6) Uani d 1
H H14 0.0692 0.7373 0.2242 0.022 Uiso calc 1
C C15 0.09742(12) 0.6424(2) 0.29521(11) 0.0158(6) Uani d 1
C C16 0.10366(12) 0.5272(2) 0.31327(11) 0.0165(6) Uani d 1
H H16 0.1175 0.5102 0.3517 0.020 Uiso calc 1
C C17 0.08975(12) 0.4380(2) 0.27525(11) 0.0169(6) Uani d 1
H H17 0.0951 0.3602 0.2884 0.020 Uiso calc 1
C C18 0.11560(13) 0.7408(2) 0.33461(11) 0.0172(6) Uani d 1
C C19 0.08885(13) 0.8507(2) 0.32338(12) 0.0208(6) Uani d 1
H H19 0.0571 0.8641 0.2903 0.025 Uiso calc 1
C C20 0.10898(14) 0.9398(2) 0.36078(12) 0.0235(7) Uani d 1
H H20 0.0902 1.0141 0.3526 0.028 Uiso calc 1
C C21 0.17857(14) 0.8211(2) 0.41830(12) 0.0251(7) Uani d 1
H H21 0.2101 0.8102 0.4517 0.030 Uiso calc 1
C C22 0.16164(13) 0.7269(2) 0.38367(11) 0.0192(6) Uani d 1
H H22 0.1811 0.6536 0.3932 0.023 Uiso calc 1
C C23 -0.00233(15) 0.7643(2) 0.05770(13) 0.0277(7) Uani d 1
H H23 -0.0148 0.6858 0.0501 0.033 Uiso calc 1
C C24 -0.01294(14) 0.8414(2) 0.01340(12) 0.0256(7) Uani d 1
H H24 -0.0318 0.8151 -0.0231 0.031 Uiso calc 1
C C25 0.00438(12) 0.9574(2) 0.02306(11) 0.0152(6) Uani d 1
C C26 0.03155(13) 0.9879(2) 0.07766(11) 0.0218(6) Uani d 1
H H26 0.0444 1.0658 0.0868 0.026 Uiso calc 1
C C27 0.03987(14) 0.9051(3) 0.11860(12) 0.0260(7) Uani d 1
H H27 0.0581 0.9292 0.1556 0.031 Uiso calc 1

loop_
_atom_site_aniso_label
_atom_site_aniso_U_11
_atom_site_aniso_U_22
_atom_site_aniso_U_33
_atom_site_aniso_U_12
_atom_site_aniso_U_13
_atom_site_aniso_U_23
Zn 0.01770(18) 0.01443(16) 0.01542(16) -0.00168(14) 0.00199(13) -0.00196(13)
S1 0.0195(4) 0.0144(3) 0.0137(3) -0.0037(3) 0.0024(3) 0.0018(3)
S2 0.0190(4) 0.0162(3) 0.0149(3) -0.0062(3) 0.0019(3) 0.0018(3)
S3 0.0212(4) 0.0169(3) 0.0191(4) -0.0009(3) 0.0062(3) 0.0018(3)
S4 0.0232(4) 0.0183(3) 0.0172(4) 0.0032(3) 0.0071(3) 0.0019(3)
O1 0.0201(11) 0.0164(10) 0.0207(11) -0.0046(8) 0.0006(9) 0.0059(8)
O2 0.0193(11) 0.0349(12) 0.0216(11) -0.0052(9) 0.0066(9) -0.0113(10)
N1 0.0157(12) 0.0126(11) 0.0126(11) -0.0023(9) 0.0031(9) 0.0012(8)
N2 0.0159(12) 0.0178(12) 0.0139(11) 0.0007(10) 0.0020(9) -0.0006(9)
N3 0.0134(12) 0.0159(11) 0.0134(11) -0.0017(9) 0.0010(9) -0.0001(9)
N4 0.0313(15) 0.0186(12) 0.0204(13) 0.0010(11) 0.0039(11) -0.0049(10)
N5 0.0279(15) 0.0205(13) 0.0284(14) 0.0004(11) 0.0055(12) 0.0037(11)
C1 0.0161(14) 0.0120(12) 0.0146(13) -0.0001(11) 0.0050(11) -0.0028(10)
C2 0.0113(14) 0.0175(13) 0.0176(14) -0.0014(11) 0.0025(11) 0.0039(11)
C3 0.0165(15) 0.0202(14) 0.0163(14) -0.0059(11) 0.0026(11) -0.0010(11)
C4 0.0195(15) 0.0186(14) 0.0150(14) -0.0025(12) 0.0014(11) 0.0064(11)
C5 0.0345(19) 0.0170(15) 0.0354(18) 0.0029(13) 0.0142(15) 0.0076(13)
C6 0.0271(18) 0.0318(17) 0.0162(15) -0.0034(14) -0.0020(13) 0.0073(13)
C7 0.0175(15) 0.0154(13) 0.0147(14) -0.0044(11) 0.0003(11) -0.0047(10)
C8 0.0153(15) 0.0213(14) 0.0189(14) -0.0005(12) 0.0044(12) -0.0045(11)
C9 0.0166(15) 0.0242(15) 0.0216(15) -0.0037(12) 0.0047(12) -0.0049(12)
C10 0.0215(16) 0.0227(15) 0.0200(15) 0.0053(13) 0.0046(12) 0.0054(12)
C11 0.039(2) 0.0365(19) 0.0228(17) 0.0076(16) 0.0007(15) 0.0012(14)
C12 0.0344(19) 0.0234(16) 0.0299(18) 0.0057(14) 0.0076(15) 0.0068(13)
C13 0.0201(15) 0.0198(14) 0.0143(14) 0.0016(12) -0.0002(12) 0.0007(11)
C14 0.0198(15) 0.0136(13) 0.0195(14) 0.0014(11) 0.0022(12) -0.0002(11)
C15 0.0115(14) 0.0179(14) 0.0181(14) 0.0011(11) 0.0042(11) -0.0021(11)
C16 0.0193(15) 0.0183(14) 0.0115(13) -0.0017(12) 0.0035(11) -0.0010(11)
C17 0.0191(15) 0.0138(13) 0.0179(14) -0.0003(11) 0.0050(12) 0.0010(11)
C18 0.0200(16) 0.0154(13) 0.0172(14) -0.0008(11) 0.0067(12) -0.0008(11)
C19 0.0212(16) 0.0180(14) 0.0206(15) 0.0032(12) 0.0012(12) -0.0015(11)
C20 0.0289(17) 0.0160(14) 0.0250(16) 0.0019(13) 0.0065(13) -0.0040(12)
C21 0.0324(18) 0.0223(15) 0.0161(14) 0.0017(14) -0.0013(13) -0.0025(12)
C22 0.0239(16) 0.0163(14) 0.0166(14) 0.0008(12) 0.0042(12) -0.0023(11)
C23 0.0342(19) 0.0154(14) 0.0330(18) -0.0033(13) 0.0077(15) -0.0007(13)
C24 0.0342(19) 0.0179(15) 0.0233(16) -0.0031(13) 0.0051(14) -0.0013(12)
C25 0.0120(14) 0.0135(13) 0.0203(14) 0.0026(11) 0.0049(11) 0.0014(11)
C26 0.0270(17) 0.0109(13) 0.0255(16) -0.0030(12) 0.0035(13) -0.0013(11)
C27 0.0295(18) 0.0244(16) 0.0208(16) -0.0003(14) 0.0009(13) -0.0022(13)

loop_
_atom_type_symbol
_atom_type_description
_atom_type_scat_dispersion_real
_atom_type_scat_dispersion_imag
_atom_type_scat_source
C C 0.0033 0.0016 'International Tables Vol C Tables 4.2.6.8 and 6.1.1.4'
H H 0.0000 0.0000 'International Tables Vol C Tables 4.2.6.8 and 6.1.1.4'
N N 0.0061 0.0033 'International Tables Vol C Tables 4.2.6.8 and 6.1.1.4'
O O 0.0106 0.0060 'International Tables Vol C Tables 4.2.6.8 and 6.1.1.4'
S S 0.1246 0.1234 'International Tables Vol C Tables 4.2.6.8 and 6.1.1.4'
Zn Zn 0.2839 1.4301 'International Tables Vol C Tables 4.2.6.8 and 6.1.1.4'

loop_
_geom_angle_atom_site_label_1
_geom_angle_atom_site_label_2
_geom_angle_atom_site_label_3
_geom_angle_site_symmetry_3
_geom_angle
_geom_angle_publ_flag
N3 Zn S1 . 120.49(7) ?
N3 Zn S3 . 115.32(7) ?
S1 Zn S3 . 124.19(3) y
N3 Zn S2 . 97.53(6) ?
S1 Zn S2 . 73.73(3) ?
S3 Zn S2 . 99.76(3) ?
N3 Zn S4 . 99.60(6) ?
S1 Zn S4 . 97.06(3) ?
S3 Zn S4 . 73.12(3) ?
S2 Zn S4 . 162.87(3) y
C1 S1 Zn . 87.38(9) ?
C1 S2 Zn . 82.03(9) ?
C7 S3 Zn . 88.01(10) ?
C7 S4 Zn . 81.07(10) ?
C3 O1 H1O . 106(2) ?
C9 O2 H2O . 105(2) ?
C1 N1 C2 . 120.0(2) ?
C1 N1 C4 . 121.0(2) ?
C2 N1 C4 . 118.8(2) ?
C7 N2 C8 . 120.5(2) ?
C7 N2 C10 . 121.3(2) ?
C8 N2 C10 . 117.7(2) ?
C13 N3 C17 . 117.0(2) ?
C13 N3 Zn . 121.84(18) ?
C17 N3 Zn . 121.11(17) ?
C20 N4 C21 . 116.7(2) ?
C23 N5 C27 . 115.3(3) ?
N1 C1 S2 . 122.3(2) ?
N1 C1 S1 . 120.8(2) ?
S2 C1 S1 . 116.84(15) ?
N1 C2 C3 . 111.0(2) ?
N1 C2 H2A . 109.4 ?
C3 C2 H2A . 109.4 ?
N1 C2 H2B . 109.4 ?
C3 C2 H2B . 109.4 ?
H2A C2 H2B . 108.0 ?
O1 C3 C2 . 109.4(2) ?
O1 C3 H3A . 109.8 ?
C2 C3 H3A . 109.8 ?
O1 C3 H3B . 109.8 ?
C2 C3 H3B . 109.8 ?
H3A C3 H3B . 108.2 ?
N1 C4 C5 . 109.9(2) ?
N1 C4 C6 . 112.4(2) ?
C5 C4 C6 . 111.8(2) ?
N1 C4 H4 . 107.5 ?
C5 C4 H4 . 107.5 ?
C6 C4 H4 . 107.5 ?
C4 C5 H5A . 109.5 ?
C4 C5 H5B . 109.5 ?
H5A C5 H5B . 109.5 ?
C4 C5 H5C . 109.5 ?
H5A C5 H5C . 109.5 ?
H5B C5 H5C . 109.5 ?
C4 C6 H6A . 109.5 ?
C4 C6 H6B . 109.5 ?
H6A C6 H6B . 109.5 ?
C4 C6 H6C . 109.5 ?
H6A C6 H6C . 109.5 ?
H6B C6 H6C . 109.5 ?
N2 C7 S4 . 122.3(2) ?
N2 C7 S3 . 120.0(2) ?
S4 C7 S3 . 117.69(16) ?
N2 C8 C9 . 112.2(2) ?
N2 C8 H8A . 109.2 ?
C9 C8 H8A . 109.2 ?
N2 C8 H8B . 109.2 ?
C9 C8 H8B . 109.2 ?
H8A C8 H8B . 107.9 ?
O2 C9 C8 . 107.2(2) ?
O2 C9 H9A . 110.3 ?
C8 C9 H9A . 110.3 ?
O2 C9 H9B . 110.3 ?
C8 C9 H9B . 110.3 ?
H9A C9 H9B . 108.5 ?
N2 C10 C11 . 109.8(2) ?
N2 C10 C12 . 112.1(2) ?
C11 C10 C12 . 111.9(2) ?
N2 C10 H10 . 107.6 ?
C11 C10 H10 . 107.6 ?
C12 C10 H10 . 107.6 ?
C10 C11 H11A . 109.5 ?
C10 C11 H11B . 109.5 ?
H11A C11 H11B . 109.5 ?
C10 C11 H11C . 109.5 ?
H11A C11 H11C . 109.5 ?
H11B C11 H11C . 109.5 ?
C10 C12 H12A . 109.5 ?
C10 C12 H12B . 109.5 ?
H12A C12 H12B . 109.5 ?
C10 C12 H12C . 109.5 ?
H12A C12 H12C . 109.5 ?
H12B C12 H12C . 109.5 ?
N3 C13 C14 . 123.2(2) ?
N3 C13 H13 . 118.4 ?
C14 C13 H13 . 118.4 ?
C13 C14 C15 . 120.0(2) ?
C13 C14 H14 . 120.0 ?
C15 C14 H14 . 120.0 ?
C14 C15 C16 . 116.8(2) ?
C14 C15 C18 . 121.8(2) ?
C16 C15 C18 . 121.4(2) ?
C17 C16 C15 . 119.8(2) ?
C17 C16 H16 . 120.1 ?
C15 C16 H16 . 120.1 ?
N3 C17 C16 . 123.2(2) ?
N3 C17 H17 . 118.4 ?
C16 C17 H17 . 118.4 ?
C22 C18 C19 . 117.4(2) ?
C22 C18 C15 . 120.6(2) ?
C19 C18 C15 . 121.9(2) ?
C20 C19 C18 . 119.4(3) ?
C20 C19 H19 . 120.3 ?
C18 C19 H19 . 120.3 ?
N4 C20 C19 . 123.4(3) ?
N4 C20 H20 . 118.3 ?
C19 C20 H20 . 118.3 ?
N4 C21 C22 . 124.2(3) ?
N4 C21 H21 . 117.9 ?
C22 C21 H21 . 117.9 ?
C21 C22 C18 . 118.9(3) ?
C21 C22 H22 . 120.6 ?
C18 C22 H22 . 120.6 ?
N5 C23 C24 . 124.5(3) ?
N5 C23 H23 . 117.8 ?
C24 C23 H23 . 117.8 ?
C23 C24 C25 . 119.4(3) ?
C23 C24 H24 . 120.3 ?
C25 C24 H24 . 120.3 ?
C26 C25 C24 . 116.3(2) ?
C26 C25 C25 5_575 122.2(3) ?
C24 C25 C25 5_575 121.5(3) ?
C27 C26 C25 . 119.9(3) ?
C27 C26 H26 . 120.1 ?
C25 C26 H26 . 120.1 ?
N5 C27 C26 . 124.7(3) ?
N5 C27 H27 . 117.7 ?
C26 C27 H27 . 117.7 ?

loop_
_geom_bond_atom_site_label_1
_geom_bond_atom_site_label_2
_geom_bond_site_symmetry_2
_geom_bond_distance
_geom_bond_publ_flag
Zn N3 . 2.077(2) y
Zn S1 . 2.3540(10) y
Zn S2 . 2.5366(9) y
Zn S3 . 2.3541(9) y
Zn S4 . 2.5904(9) y
C1 S1 . 1.733(3) y
C1 S2 . 1.715(3) y
C7 S3 . 1.735(3) y
C7 S4 . 1.714(3) y
O1 C3 . 1.426(3) ?
O1 H1O . 0.843(10) ?
O2 C9 . 1.414(3) ?
O2 H2O . 0.837(10) ?
N1 C1 . 1.335(3) ?
N1 C2 . 1.471(3) ?
N1 C4 . 1.486(3) ?
N2 C7 . 1.343(3) ?
N2 C8 . 1.474(3) ?
N2 C10 . 1.483(3) ?
N3 C13 . 1.341(3) ?
N3 C17 . 1.347(3) ?
N4 C20 . 1.335(4) ?
N4 C21 . 1.338(3) ?
N5 C23 . 1.331(4) ?
N5 C27 . 1.337(4) ?
C2 C3 . 1.520(4) ?
C2 H2A . 0.9900 ?
C2 H2B . 0.9900 ?
C3 H3A . 0.9900 ?
C3 H3B . 0.9900 ?
C4 C5 . 1.519(4) ?
C4 C6 . 1.527(4) ?
C4 H4 . 1.0000 ?
C5 H5A . 0.9800 ?
C5 H5B . 0.9800 ?
C5 H5C . 0.9800 ?
C6 H6A . 0.9800 ?
C6 H6B . 0.9800 ?
C6 H6C . 0.9800 ?
C8 C9 . 1.512(4) ?
C8 H8A . 0.9900 ?
C8 H8B . 0.9900 ?
C9 H9A . 0.9900 ?
C9 H9B . 0.9900 ?
C10 C11 . 1.525(4) ?
C10 C12 . 1.529(4) ?
C10 H10 . 1.0000 ?
C11 H11A . 0.9800 ?
C11 H11B . 0.9800 ?
C11 H11C . 0.9800 ?
C12 H12A . 0.9800 ?
C12 H12B . 0.9800 ?
C12 H12C . 0.9800 ?
C13 C14 . 1.381(4) ?
C13 H13 . 0.9500 ?
C14 C15 . 1.392(4) ?
C14 H14 . 0.9500 ?
C15 C16 . 1.396(4) ?
C15 C18 . 1.486(4) ?
C16 C17 . 1.378(4) ?
C16 H16 . 0.9500 ?
C17 H17 . 0.9500 ?
C18 C22 . 1.388(4) ?
C18 C19 . 1.395(4) ?
C19 C20 . 1.381(4) ?
C19 H19 . 0.9500 ?
C20 H20 . 0.9500 ?
C21 C22 . 1.377(4) ?
C21 H21 . 0.9500 ?
C22 H22 . 0.9500 ?
C23 C24 . 1.391(4) ?
C23 H23 . 0.9500 ?
C24 C25 . 1.393(4) ?
C24 H24 . 0.9500 ?
C25 C26 . 1.388(4) ?
C25 C25 5_575 1.489(5) ?
C26 C27 . 1.377(4) ?
C26 H26 . 0.9500 ?
C27 H27 . 0.9500 ?

loop_
_geom_hbond_atom_site_label_D
_geom_hbond_atom_site_label_H
_geom_hbond_atom_site_label_A
_geom_hbond_site_symmetry_A
_geom_hbond_distance_DH
_geom_hbond_distance_HA
_geom_hbond_distance_DA
_geom_hbond_angle_DHA
O1 H1O N4 2_545 0.85(2) 1.85(2) 2.697(3) 179(3)
O2 H2O O1 3_555 0.837(17) 1.883(19) 2.718(3) 176(4)
C4 H4 S2 3_565 1.00 2.67 3.515(3) 142
C22 H22 O2 6_555 0.95 2.36 3.300(3) 170
C26 H26 Cg1 1_565 0.95 3.04 3.7943(15) 138

loop_
_geom_torsion_atom_site_label_1
_geom_torsion_atom_site_label_2
_geom_torsion_atom_site_label_3
_geom_torsion_atom_site_label_4
_geom_torsion_site_symmetry_1
_geom_torsion_site_symmetry_4
_geom_torsion
C2 N1 C1 S2 . . -178.61(19)
C4 N1 C1 S2 . . -3.1(3)
C2 N1 C1 S1 . . 1.6(3)
C4 N1 C1 S1 . . 177.10(19)
Zn S2 C1 N1 . . -178.6(2)
Zn S2 C1 S1 . . 1.23(13)
Zn S1 C1 N1 . . 178.5(2)
Zn S1 C1 S2 . . -1.31(14)
C1 N1 C2 C3 . . -83.1(3)
C4 N1 C2 C3 . . 101.3(3)
N1 C2 C3 O1 . . 177.3(2)
C1 N1 C4 C5 . . -93.7(3)
C2 N1 C4 C5 . . 81.8(3)
C1 N1 C4 C6 . . 141.0(3)
C2 N1 C4 C6 . . -43.5(3)
C8 N2 C7 S4 . . -178.27(18)
C10 N2 C7 S4 . . -6.7(3)
C8 N2 C7 S3 . . 2.4(3)
C10 N2 C7 S3 . . 173.96(19)
Zn S4 C7 N2 . . -176.4(2)
Zn S4 C7 S3 . . 2.93(13)
Zn S3 C7 N2 . . 176.2(2)
Zn S3 C7 S4 . . -3.19(14)
C7 N2 C8 C9 . . -86.4(3)
C10 N2 C8 C9 . . 101.7(3)
N2 C8 C9 O2 . . -176.9(2)
C7 N2 C10 C11 . . -94.0(3)
C8 N2 C10 C11 . . 77.8(3)
C7 N2 C10 C12 . . 140.9(3)
C8 N2 C10 C12 . . -47.3(3)
C17 N3 C13 C14 . . 1.4(4)
Zn N3 C13 C14 . . -176.2(2)
N3 C13 C14 C15 . . -0.5(4)
C13 C14 C15 C16 . . -1.3(4)
C13 C14 C15 C18 . . 177.0(3)
C14 C15 C16 C17 . . 2.1(4)
C18 C15 C16 C17 . . -176.2(3)
C13 N3 C17 C16 . . -0.5(4)
Zn N3 C17 C16 . . 177.1(2)
C15 C16 C17 N3 . . -1.2(4)
C14 C15 C18 C22 . . -150.2(3)
C16 C15 C18 C22 . . 28.0(4)
C14 C15 C18 C19 . . 27.9(4)
C16 C15 C18 C19 . . -153.9(3)
C22 C18 C19 C20 . . 0.2(4)
C15 C18 C19 C20 . . -178.0(3)
C21 N4 C20 C19 . . -0.4(4)
C18 C19 C20 N4 . . 0.2(5)
C20 N4 C21 C22 . . 0.4(5)
N4 C21 C22 C18 . . -0.1(5)
C19 C18 C22 C21 . . -0.2(4)
C15 C18 C22 C21 . . 177.9(3)
C27 N5 C23 C24 . . 1.1(5)
N5 C23 C24 C25 . . -0.4(5)
C23 C24 C25 C26 . . -0.1(4)
C23 C24 C25 C25 . 5_575 178.3(3)
C24 C25 C26 C27 . . -0.1(4)
C25 C25 C26 C27 5_575 . -178.5(3)
C23 N5 C27 C26 . . -1.3(5)
C25 C26 C27 N5 . . 0.8(5)
